data_8107235
loop_
_publ_author_name
'Zhai, Pengda'
'Guan, Hui'
'Wang, Junna'
'Zhang, Yongkang'
'Wu, Haixia'
'Jia, Yifan'
'Li, Siye'
'Shan, Juchuan'
'Ding, Yue'

_publ_section_title
;
 The crystal structure of methyl
 4-((3,5-di-tert-butyl-4-oxocyclohexa-2,5-dien-1-ylidene)methyl) benzoate,
 C23H28O3
;
_journal_issue 5
_journal_name_full 'Zeitschrift f\"ur Kristallographie - New Crystal Structures'
_journal_page_first 857
_journal_page_last 859
_journal_paper_doi 10.1515/ncrs-2022-0283
_journal_volume 237
_journal_year 2022
_chemical_formula_moiety 'C23 H28 O3'
_chemical_formula_sum 'C23 H28 O3'
_chemical_formula_weight 352.45
_space_group_crystal_system monoclinic
_space_group_IT_number 14
_space_group_name_Hall '-P 2yn'
_space_group_name_H-M_alt 'P 1 21/n 1'
_atom_sites_solution_hydrogens geom
_atom_sites_solution_primary dual
_cell_angle_alpha 90
_cell_angle_beta 96.699(3)
_cell_angle_gamma 90
_cell_formula_units_Z 4
_cell_length_a 7.3985(2)
_cell_length_b 16.6978(5)
_cell_length_c 16.5137(5)
_cell_measurement_reflns_used 8421
_cell_measurement_temperature 89.9(4)
_cell_measurement_theta_max 29.3020
_cell_measurement_theta_min 2.4250
_cell_volume 2026.15(10)
_computing_cell_refinement 'CrysAlisPro 1.171.41.123a (Rigaku OD, 2022)'
_computing_data_collection 'CrysAlisPro 1.171.41.123a (Rigaku OD, 2022)'
_computing_data_reduction 'CrysAlisPro 1.171.41.123a (Rigaku OD, 2022)'
_computing_molecular_graphics 'Olex2 1.5 (Dolomanov et al., 2009)'
_computing_publication_material 'Olex2 1.5 (Dolomanov et al., 2009)'
_computing_structure_refinement 'SHELXL 2018/3 (Sheldrick, 2015)'
_computing_structure_solution 'SHELXT 2018/2 (Sheldrick, 2018)'
_diffrn_ambient_environment N~2~
_diffrn_ambient_temperature 89.9(4)
_diffrn_detector 'Hybrid Pixel Array Detector'
_diffrn_detector_area_resol_mean 10.0000
_diffrn_detector_type HyPix
_diffrn_measured_fraction_theta_full 1.000
_diffrn_measured_fraction_theta_max 0.819
_diffrn_measurement_details
;
List of Runs (angles in degrees, time in seconds):

  # Type    Start    End  Width  t~exp~   \w     \q     \k     \f   Frames
--------------------------------------------------------------------------
  1  \w    -74.00 -38.00   0.50    0.37    --   10.52  -6.00 -54.00   72
  2  \w     42.00  67.00   0.50    0.37    --  -11.30   6.00 121.00   50
  3  \w    -17.00  84.00   0.50    0.37    --   10.52  57.00-120.00  202
  4  \w      3.00  28.00   0.50    0.37    --  -11.30 -99.00-150.00   50
  5  \w      2.00  33.00   0.50    0.37    --  -11.30 -99.00 -90.00   62
  6  \w    -65.00  23.00   0.50    0.37    --   10.52 -19.00-150.00  176
;
_diffrn_measurement_device 'four-circle diffractometer'
_diffrn_measurement_device_type 'ROD, Synergy Custom DW system, HyPix'
_diffrn_measurement_method '\w scans'
_diffrn_orient_matrix_type 'CrysAlisPro convention (1999,Acta A55,543-557)'
_diffrn_orient_matrix_UB_11 -0.0692948000
_diffrn_orient_matrix_UB_12 0.0036613000
_diffrn_orient_matrix_UB_13 0.0260752000
_diffrn_orient_matrix_UB_21 -0.0665504000
_diffrn_orient_matrix_UB_22 0.0023154000
_diffrn_orient_matrix_UB_23 -0.0344928000
_diffrn_orient_matrix_UB_31 -0.0096038000
_diffrn_orient_matrix_UB_32 -0.0422503000
_diffrn_orient_matrix_UB_33 0.0003364000
_diffrn_radiation_monochromator mirror
_diffrn_radiation_probe x-ray
_diffrn_radiation_type 'Mo K\a'
_diffrn_radiation_wavelength 0.71073
_diffrn_reflns_av_R_equivalents 0.0248
_diffrn_reflns_av_unetI/netI 0.0325
_diffrn_reflns_Laue_measured_fraction_full 1.000
_diffrn_reflns_Laue_measured_fraction_max 0.819
_diffrn_reflns_limit_h_max 9
_diffrn_reflns_limit_h_min -10
_diffrn_reflns_limit_k_max 22
_diffrn_reflns_limit_k_min -18
_diffrn_reflns_limit_l_max 22
_diffrn_reflns_limit_l_min -19
_diffrn_reflns_number 14806
_diffrn_reflns_point_group_measured_fraction_full 1.000
_diffrn_reflns_point_group_measured_fraction_max 0.819
_diffrn_reflns_theta_full 25.242
_diffrn_reflns_theta_max 29.350
_diffrn_reflns_theta_min 1.740
_diffrn_source 'Rotating-anode X-ray tube'
_diffrn_source_type 'Rigaku (Mo) X-ray Source'
_exptl_absorpt_coefficient_mu 0.075
_exptl_absorpt_correction_T_max 1.00000
_exptl_absorpt_correction_T_min 0.92246
_exptl_absorpt_correction_type multi-scan
_exptl_absorpt_process_details
;
CrysAlisPro 1.171.41.123a (Rigaku Oxford Diffraction, 2022)
Empirical absorption correction using spherical harmonics,
implemented in SCALE3 ABSPACK scaling algorithm.
;
_exptl_crystal_colour colourless
_exptl_crystal_colour_lustre .
_exptl_crystal_colour_modifier .
_exptl_crystal_colour_primary colourless
_exptl_crystal_density_diffrn 1.155
_exptl_crystal_description block
_exptl_crystal_F_000 760
_exptl_crystal_size_max 0.13
_exptl_crystal_size_mid 0.12
_exptl_crystal_size_min 0.11
_refine_diff_density_max 0.256
_refine_diff_density_min -0.217
_refine_diff_density_rms 0.041
_refine_ls_extinction_coef .
_refine_ls_extinction_method none
_refine_ls_goodness_of_fit_ref 1.060
_refine_ls_hydrogen_treatment constr
_refine_ls_matrix_type full
_refine_ls_number_parameters 242
_refine_ls_number_reflns 4550
_refine_ls_number_restraints 0
_refine_ls_restrained_S_all 1.060
_refine_ls_R_factor_all 0.0573
_refine_ls_R_factor_gt 0.0428
_refine_ls_shift/su_max 0.000
_refine_ls_shift/su_mean 0.000
_refine_ls_structure_factor_coef Fsqd
_refine_ls_weighting_details 'w=1/[\s^2^(Fo^2^)+(0.0477P)^2^+0.5567P] where P=(Fo^2^+2Fc^2^)/3'
_refine_ls_weighting_scheme calc
_refine_ls_wR_factor_gt 0.1041
_refine_ls_wR_factor_ref 0.1116
_reflns_Friedel_coverage 0.000
_reflns_Friedel_fraction_full .
_reflns_Friedel_fraction_max .
_reflns_number_gt 3557
_reflns_number_total 4550
_reflns_threshold_expression 'I > 2\s(I)'
_cod_data_source_file suppl_j_ncrs-2022-0283_suppl.cif
_cod_data_source_block BJSJZ
_cod_database_code 8107235
_shelx_space_group_comment
;
The symmetry employed for this shelxl refinement is uniquely defined
by the following loop, which should always be used as a source of
symmetry information in preference to the above space-group names.
They are only intended as comments.
;
_shelx_estimated_absorpt_t_max 0.992
_shelx_estimated_absorpt_t_min 0.990
_olex2_refinement_description
;
1. Fixed Uiso
 At 1.2 times of:
  All C(H) groups
 At 1.5 times of:
  All C(H,H,H) groups
2.a Aromatic/amide H refined with riding coordinates:
 C4(H4), C5(H5), C7(H7), C9(H9), C10(H10), C11(H11), C12(H12)
2.b Idealised Me refined as rotating group:
 C15(H15A,H15B,H15C), C17(H17A,H17B,H17C), C18(H18A,H18B,H18C), C19(H19A,H19B,
 H19C), C21(H21A,H21B,H21C), C22(H22A,H22B,H22C), C23(H23A,H23B,H23C)
;
_olex2_submission_special_instructions 'No special instructions were received'
_oxdiff_exptl_absorpt_empirical_details
;
Empirical correction (ABSPACK) includes:
- Absorption correction using spherical harmonics
- Frame scaling
;
_oxdiff_exptl_absorpt_empirical_full_max 1.240
_oxdiff_exptl_absorpt_empirical_full_min 0.812
_publcif_funding_html
;
;

loop_
_space_group_symop_operation_xyz
'x, y, z'
'-x+1/2, y+1/2, -z+1/2'
'-x, -y, -z'
'x-1/2, -y-1/2, z-1/2'

loop_
_atom_site_label
_atom_site_type_symbol
_atom_site_fract_x
_atom_site_fract_y
_atom_site_fract_z
_atom_site_U_iso_or_equiv
_atom_site_adp_type
_atom_site_occupancy
_atom_site_site_symmetry_order
_atom_site_calc_flag
_atom_site_refinement_flags_posn
_atom_site_refinement_flags_adp
_atom_site_refinement_flags_occupancy
_atom_site_disorder_assembly
_atom_site_disorder_group
O1 O 1.13642(14) 0.27390(6) 0.23800(6) 0.0335(3) Uani 1 1 d . . . . .
O2 O -0.03733(13) 0.39303(6) 0.60168(6) 0.0339(3) Uani 1 1 d . . . . .
O3 O 0.15363(12) 0.29399(6) 0.64533(6) 0.0271(2) Uani 1 1 d . . . . .
C1 C 1.01974(17) 0.31106(7) 0.26996(8) 0.0200(3) Uani 1 1 d . . . . .
C2 C 0.95457(17) 0.39032(7) 0.23743(7) 0.0187(3) Uani 1 1 d . . . . .
C3 C 0.93805(17) 0.27636(7) 0.34051(7) 0.0180(3) Uani 1 1 d . . . . .
C4 C 0.82478(17) 0.42798(7) 0.27365(8) 0.0201(3) Uani 1 1 d . . . . .
H4 H 0.785845 0.479249 0.253675 0.024 Uiso 1 1 calc R U . . .
C5 C 0.80500(17) 0.31712(7) 0.37159(8) 0.0191(3) Uani 1 1 d . . . . .
H5 H 0.750552 0.293907 0.415339 0.023 Uiso 1 1 calc R U . . .
C6 C 0.74090(17) 0.39505(7) 0.34122(8) 0.0187(3) Uani 1 1 d . . . . .
C7 C 0.60229(17) 0.43664(7) 0.36893(8) 0.0195(3) Uani 1 1 d . . . . .
H7 H 0.576314 0.486720 0.342844 0.023 Uiso 1 1 calc R U . . .
C8 C 0.48672(17) 0.41698(7) 0.43220(8) 0.0190(3) Uani 1 1 d . . . . .
C9 C 0.30617(17) 0.44434(7) 0.42073(8) 0.0199(3) Uani 1 1 d . . . . .
H9 H 0.266372 0.476174 0.374376 0.024 Uiso 1 1 calc R U . . .
C10 C 0.18548(17) 0.42578(7) 0.47564(8) 0.0203(3) Uani 1 1 d . . . . .
H10 H 0.063536 0.444515 0.466720 0.024 Uiso 1 1 calc R U . . .
C11 C 0.54466(17) 0.37432(7) 0.50378(8) 0.0194(3) Uani 1 1 d . . . . .
H11 H 0.668393 0.358404 0.514656 0.023 Uiso 1 1 calc R U . . .
C12 C 0.42359(17) 0.35515(7) 0.55871(8) 0.0192(3) Uani 1 1 d . . . . .
H12 H 0.463983 0.325317 0.606388 0.023 Uiso 1 1 calc R U . . .
C13 C 0.24241(17) 0.37958(7) 0.54415(8) 0.0191(3) Uani 1 1 d . . . . .
C14 C 0.10514(17) 0.35846(7) 0.59937(8) 0.0210(3) Uani 1 1 d . . . . .
C15 C 0.0191(2) 0.26714(10) 0.69586(10) 0.0354(4) Uani 1 1 d . . . . .
H15A H -0.097228 0.258774 0.661988 0.053 Uiso 1 1 calc R U . . .
H15B H 0.003882 0.307703 0.737412 0.053 Uiso 1 1 calc R U . . .
H15C H 0.059181 0.216694 0.722482 0.053 Uiso 1 1 calc R U . . .
C16 C 1.03457(18) 0.42445(7) 0.16303(8) 0.0224(3) Uani 1 1 d . . . . .
C17 C 0.9459(2) 0.50445(9) 0.13668(10) 0.0394(4) Uani 1 1 d . . . . .
H17A H 0.814598 0.496792 0.122774 0.059 Uiso 1 1 calc R U . . .
H17B H 0.998607 0.524764 0.088944 0.059 Uiso 1 1 calc R U . . .
H17C H 0.967573 0.543083 0.181437 0.059 Uiso 1 1 calc R U . . .
C18 C 0.9991(2) 0.36622(9) 0.09098(9) 0.0341(4) Uani 1 1 d . . . . .
H18A H 1.068747 0.316899 0.103289 0.051 Uiso 1 1 calc R U . . .
H18B H 1.036931 0.391065 0.041900 0.051 Uiso 1 1 calc R U . . .
H18C H 0.869016 0.353510 0.081775 0.051 Uiso 1 1 calc R U . . .
C19 C 1.2395(2) 0.43913(9) 0.18265(9) 0.0320(3) Uani 1 1 d . . . . .
H19A H 1.260405 0.480810 0.224470 0.048 Uiso 1 1 calc R U . . .
H19B H 1.289772 0.456493 0.133182 0.048 Uiso 1 1 calc R U . . .
H19C H 1.299392 0.389472 0.202826 0.048 Uiso 1 1 calc R U . . .
C20 C 1.00482(19) 0.19414(7) 0.37285(8) 0.0221(3) Uani 1 1 d . . . . .
C21 C 0.9084(2) 0.16911(8) 0.44624(9) 0.0336(4) Uani 1 1 d . . . . .
H21A H 0.931159 0.209270 0.489507 0.050 Uiso 1 1 calc R U . . .
H21B H 0.955243 0.117076 0.466551 0.050 Uiso 1 1 calc R U . . .
H21C H 0.777205 0.165002 0.429547 0.050 Uiso 1 1 calc R U . . .
C22 C 0.9629(2) 0.13028(7) 0.30615(8) 0.0263(3) Uani 1 1 d . . . . .
H22A H 0.832721 0.131366 0.286431 0.040 Uiso 1 1 calc R U . . .
H22B H 0.995674 0.077264 0.328731 0.040 Uiso 1 1 calc R U . . .
H22C H 1.033493 0.141515 0.260797 0.040 Uiso 1 1 calc R U . . .
C23 C 1.2105(2) 0.19646(8) 0.40010(9) 0.0320(3) Uani 1 1 d . . . . .
H23A H 1.275230 0.209686 0.353358 0.048 Uiso 1 1 calc R U . . .
H23B H 1.250798 0.143961 0.421771 0.048 Uiso 1 1 calc R U . . .
H23C H 1.236644 0.237197 0.442571 0.048 Uiso 1 1 calc R U . . .

loop_
_atom_site_aniso_label
_atom_site_aniso_U_11
_atom_site_aniso_U_22
_atom_site_aniso_U_33
_atom_site_aniso_U_23
_atom_site_aniso_U_13
_atom_site_aniso_U_12
O1 0.0344(6) 0.0302(5) 0.0398(6) 0.0088(4) 0.0213(5) 0.0117(4)
O2 0.0238(5) 0.0391(6) 0.0411(6) 0.0090(5) 0.0130(5) 0.0078(4)
O3 0.0200(5) 0.0322(5) 0.0297(5) 0.0086(4) 0.0058(4) 0.0006(4)
C1 0.0195(6) 0.0199(6) 0.0209(7) -0.0006(5) 0.0039(5) 0.0010(5)
C2 0.0201(6) 0.0179(6) 0.0181(6) -0.0009(5) 0.0016(5) -0.0024(5)
C3 0.0203(6) 0.0171(6) 0.0167(6) -0.0006(5) 0.0019(5) -0.0001(5)
C4 0.0235(7) 0.0166(6) 0.0200(7) 0.0008(5) 0.0017(5) -0.0004(5)
C5 0.0218(6) 0.0183(6) 0.0176(6) -0.0007(5) 0.0043(5) -0.0016(5)
C6 0.0188(6) 0.0178(6) 0.0194(6) -0.0031(5) 0.0018(5) -0.0015(5)
C7 0.0212(6) 0.0163(6) 0.0208(6) -0.0012(5) 0.0021(5) -0.0002(5)
C8 0.0207(6) 0.0156(5) 0.0208(6) -0.0044(5) 0.0036(5) -0.0010(5)
C9 0.0236(7) 0.0182(6) 0.0177(6) -0.0014(5) 0.0010(5) 0.0026(5)
C10 0.0178(6) 0.0190(6) 0.0235(7) -0.0033(5) 0.0008(5) 0.0027(5)
C11 0.0174(6) 0.0192(6) 0.0216(7) -0.0035(5) 0.0019(5) 0.0024(5)
C12 0.0203(6) 0.0184(6) 0.0185(6) -0.0026(5) 0.0006(5) 0.0010(5)
C13 0.0192(6) 0.0178(6) 0.0203(6) -0.0040(5) 0.0027(5) -0.0009(5)
C14 0.0179(6) 0.0239(6) 0.0209(6) -0.0015(5) 0.0009(5) 0.0000(5)
C15 0.0260(7) 0.0455(9) 0.0356(9) 0.0147(7) 0.0082(7) -0.0049(7)
C16 0.0282(7) 0.0206(6) 0.0194(7) 0.0018(5) 0.0076(5) -0.0009(5)
C17 0.0522(10) 0.0324(8) 0.0375(9) 0.0161(7) 0.0213(8) 0.0104(7)
C18 0.0455(9) 0.0377(8) 0.0202(7) -0.0024(6) 0.0084(7) -0.0120(7)
C19 0.0314(8) 0.0367(8) 0.0293(8) 0.0006(6) 0.0096(6) -0.0108(6)
C20 0.0299(7) 0.0171(6) 0.0199(7) 0.0018(5) 0.0053(6) 0.0052(5)
C21 0.0541(10) 0.0228(7) 0.0263(8) 0.0067(6) 0.0156(7) 0.0102(7)
C22 0.0350(8) 0.0182(6) 0.0260(7) -0.0004(5) 0.0041(6) 0.0042(5)
C23 0.0349(8) 0.0267(7) 0.0327(8) 0.0005(6) -0.0037(7) 0.0092(6)

loop_
_atom_type_symbol
_atom_type_description
_atom_type_scat_dispersion_real
_atom_type_scat_dispersion_imag
_atom_type_scat_source
C C 0.0033 0.0016 'International Tables Vol C Tables 4.2.6.8 and 6.1.1.4'
H H 0.0000 0.0000 'International Tables Vol C Tables 4.2.6.8 and 6.1.1.4'
O O 0.0106 0.0060 'International Tables Vol C Tables 4.2.6.8 and 6.1.1.4'

loop_
_geom_angle_atom_site_label_1
_geom_angle_atom_site_label_2
_geom_angle_atom_site_label_3
_geom_angle
_geom_angle_site_symmetry_1
_geom_angle_site_symmetry_3
C14 O3 C15 114.80(10) . .
O1 C1 C2 120.51(12) . .
O1 C1 C3 120.51(11) . .
C2 C1 C3 118.96(11) . .
C1 C2 C16 118.73(11) . .
C4 C2 C1 118.27(11) . .
C4 C2 C16 122.99(11) . .
C1 C3 C20 118.45(11) . .
C5 C3 C1 118.84(11) . .
C5 C3 C20 122.67(11) . .
C2 C4 H4 118.0 . .
C2 C4 C6 123.91(11) . .
C6 C4 H4 118.0 . .
C3 C5 H5 118.5 . .
C3 C5 C6 122.99(12) . .
C6 C5 H5 118.5 . .
C4 C6 C5 117.00(11) . .
C7 C6 C4 118.23(11) . .
C7 C6 C5 124.67(12) . .
C6 C7 H7 114.7 . .
C6 C7 C8 130.68(11) . .
C8 C7 H7 114.7 . .
C9 C8 C7 117.20(11) . .
C9 C8 C11 118.12(11) . .
C11 C8 C7 124.67(11) . .
C8 C9 H9 119.4 . .
C10 C9 C8 121.11(11) . .
C10 C9 H9 119.4 . .
C9 C10 H10 120.0 . .
C9 C10 C13 120.03(12) . .
C13 C10 H10 120.0 . .
C8 C11 H11 119.6 . .
C12 C11 C8 120.77(11) . .
C12 C11 H11 119.6 . .
C11 C12 H12 119.9 . .
C11 C12 C13 120.11(12) . .
C13 C12 H12 119.9 . .
C10 C13 C12 119.68(12) . .
C10 C13 C14 117.82(11) . .
C12 C13 C14 122.50(11) . .
O2 C14 O3 122.90(12) . .
O2 C14 C13 124.65(12) . .
O3 C14 C13 112.41(11) . .
O3 C15 H15A 109.5 . .
O3 C15 H15B 109.5 . .
O3 C15 H15C 109.5 . .
H15A C15 H15B 109.5 . .
H15A C15 H15C 109.5 . .
H15B C15 H15C 109.5 . .
C2 C16 C18 109.77(10) . .
C17 C16 C2 111.07(11) . .
C17 C16 C18 107.70(12) . .
C17 C16 C19 107.55(12) . .
C19 C16 C2 110.77(11) . .
C19 C16 C18 109.91(12) . .
C16 C17 H17A 109.5 . .
C16 C17 H17B 109.5 . .
C16 C17 H17C 109.5 . .
H17A C17 H17B 109.5 . .
H17A C17 H17C 109.5 . .
H17B C17 H17C 109.5 . .
C16 C18 H18A 109.5 . .
C16 C18 H18B 109.5 . .
C16 C18 H18C 109.5 . .
H18A C18 H18B 109.5 . .
H18A C18 H18C 109.5 . .
H18B C18 H18C 109.5 . .
C16 C19 H19A 109.5 . .
C16 C19 H19B 109.5 . .
C16 C19 H19C 109.5 . .
H19A C19 H19B 109.5 . .
H19A C19 H19C 109.5 . .
H19B C19 H19C 109.5 . .
C3 C20 C21 110.99(11) . .
C3 C20 C22 109.96(10) . .
C3 C20 C23 110.32(10) . .
C21 C20 C22 107.65(11) . .
C21 C20 C23 108.14(12) . .
C23 C20 C22 109.72(11) . .
C20 C21 H21A 109.5 . .
C20 C21 H21B 109.5 . .
C20 C21 H21C 109.5 . .
H21A C21 H21B 109.5 . .
H21A C21 H21C 109.5 . .
H21B C21 H21C 109.5 . .
C20 C22 H22A 109.5 . .
C20 C22 H22B 109.5 . .
C20 C22 H22C 109.5 . .
H22A C22 H22B 109.5 . .
H22A C22 H22C 109.5 . .
H22B C22 H22C 109.5 . .
C20 C23 H23A 109.5 . .
C20 C23 H23B 109.5 . .
C20 C23 H23C 109.5 . .
H23A C23 H23B 109.5 . .
H23A C23 H23C 109.5 . .
H23B C23 H23C 109.5 . .

loop_
_geom_bond_atom_site_label_1
_geom_bond_atom_site_label_2
_geom_bond_distance
_geom_bond_site_symmetry_2
O1 C1 1.2309(15) .
O2 C14 1.2063(16) .
O3 C14 1.3416(15) .
O3 C15 1.4430(16) .
C1 C2 1.4873(17) .
C1 C3 1.4908(17) .
C2 C4 1.3451(18) .
C2 C16 1.5344(17) .
C3 C5 1.3466(17) .
C3 C20 1.5338(16) .
C4 H4 0.9500 .
C4 C6 1.4471(17) .
C5 H5 0.9500 .
C5 C6 1.4540(17) .
C6 C7 1.3611(17) .
C7 H7 0.9500 .
C7 C8 1.4626(17) .
C8 C9 1.4035(17) .
C8 C11 1.4036(18) .
C9 H9 0.9500 .
C9 C10 1.3800(18) .
C10 H10 0.9500 .
C10 C13 1.3934(18) .
C11 H11 0.9500 .
C11 C12 1.3847(17) .
C12 H12 0.9500 .
C12 C13 1.3950(17) .
C13 C14 1.4844(18) .
C15 H15A 0.9800 .
C15 H15B 0.9800 .
C15 H15C 0.9800 .
C16 C17 1.5291(19) .
C16 C18 1.5352(19) .
C16 C19 1.5328(19) .
C17 H17A 0.9800 .
C17 H17B 0.9800 .
C17 H17C 0.9800 .
C18 H18A 0.9800 .
C18 H18B 0.9800 .
C18 H18C 0.9800 .
C19 H19A 0.9800 .
C19 H19B 0.9800 .
C19 H19C 0.9800 .
C20 C21 1.5344(19) .
C20 C22 1.5385(18) .
C20 C23 1.536(2) .
C21 H21A 0.9800 .
C21 H21B 0.9800 .
C21 H21C 0.9800 .
C22 H22A 0.9800 .
C22 H22B 0.9800 .
C22 H22C 0.9800 .
C23 H23A 0.9800 .
C23 H23B 0.9800 .
C23 H23C 0.9800 .

loop_
_geom_torsion_atom_site_label_1
_geom_torsion_atom_site_label_2
_geom_torsion_atom_site_label_3
_geom_torsion_atom_site_label_4
_geom_torsion
_geom_torsion_site_symmetry_1
_geom_torsion_site_symmetry_2
_geom_torsion_site_symmetry_3
_geom_torsion_site_symmetry_4
O1 C1 C2 C4 178.94(12) . . . .
O1 C1 C2 C16 0.43(18) . . . .
O1 C1 C3 C5 -177.07(12) . . . .
O1 C1 C3 C20 0.88(18) . . . .
C1 C2 C4 C6 -1.70(19) . . . .
C1 C2 C16 C17 177.80(12) . . . .
C1 C2 C16 C18 58.81(15) . . . .
C1 C2 C16 C19 -62.74(14) . . . .
C1 C3 C5 C6 -2.10(18) . . . .
C1 C3 C20 C21 178.87(12) . . . .
C1 C3 C20 C22 -62.13(15) . . . .
C1 C3 C20 C23 59.03(14) . . . .
C2 C1 C3 C5 1.34(17) . . . .
C2 C1 C3 C20 179.29(11) . . . .
C2 C4 C6 C5 1.02(18) . . . .
C2 C4 C6 C7 -175.58(12) . . . .
C3 C1 C2 C4 0.53(17) . . . .
C3 C1 C2 C16 -177.98(11) . . . .
C3 C5 C6 C4 1.02(18) . . . .
C3 C5 C6 C7 177.37(12) . . . .
C4 C2 C16 C17 -0.63(18) . . . .
C4 C2 C16 C18 -119.62(14) . . . .
C4 C2 C16 C19 118.82(14) . . . .
C4 C6 C7 C8 176.43(12) . . . .
C5 C3 C20 C21 -3.26(18) . . . .
C5 C3 C20 C22 115.73(13) . . . .
C5 C3 C20 C23 -123.11(13) . . . .
C5 C6 C7 C8 0.1(2) . . . .
C6 C7 C8 C9 -146.94(13) . . . .
C6 C7 C8 C11 34.4(2) . . . .
C7 C8 C9 C10 177.31(11) . . . .
C7 C8 C11 C12 -177.00(11) . . . .
C8 C9 C10 C13 0.42(18) . . . .
C8 C11 C12 C13 -1.27(18) . . . .
C9 C8 C11 C12 4.31(17) . . . .
C9 C10 C13 C12 2.73(18) . . . .
C9 C10 C13 C14 -177.44(11) . . . .
C10 C13 C14 O2 -19.16(19) . . . .
C10 C13 C14 O3 158.59(11) . . . .
C11 C8 C9 C10 -3.89(18) . . . .
C11 C12 C13 C10 -2.31(18) . . . .
C11 C12 C13 C14 177.87(11) . . . .
C12 C13 C14 O2 160.67(13) . . . .
C12 C13 C14 O3 -21.58(17) . . . .
C15 O3 C14 O2 2.17(19) . . . .
C15 O3 C14 C13 -175.62(11) . . . .
C16 C2 C4 C6 176.74(11) . . . .
C20 C3 C5 C6 -179.96(11) . . . .
